data_7019877
loop_
_publ_author_name
'Ghorai, Debasish'
'Kumar, Shanish'
'Mani, Ganesan'

_publ_section_title
;
 Mononuclear, helical binuclear palladium and lithium complexes bearing a
 new pyrrole-based NNN-pincer ligand: fluxional property.
;
_journal_issue 31
_journal_name_full 'Dalton transactions (Cambridge, England : 2003)'
_journal_page_first 9503
_journal_page_last 9512
_journal_paper_doi 10.1039/c2dt30816a
_journal_volume 41
_journal_year 2012
_chemical_formula_moiety 'C32 H40 Li2 N10, C3.5 H4'
_chemical_formula_sum 'C35.5 H44 Li2 N10'
_chemical_formula_weight 624.69
_chemical_name_systematic
;
?
;
_space_group_IT_number 15
_symmetry_cell_setting monoclinic
_symmetry_space_group_name_Hall '-C 2yc'
_symmetry_space_group_name_H-M 'C 1 2/c 1'
_atom_sites_solution_hydrogens geom
_atom_sites_solution_primary direct
_atom_sites_solution_secondary difmap
_audit_creation_method SHELXL-97
_cell_angle_alpha 90.00
_cell_angle_beta 97.893(4)
_cell_angle_gamma 90.00
_cell_formula_units_Z 4
_cell_length_a 19.371(2)
_cell_length_b 11.7200(14)
_cell_length_c 17.301(2)
_cell_measurement_reflns_used 22442
_cell_measurement_temperature 295(2)
_cell_measurement_theta_max 25.00
_cell_measurement_theta_min 2.04
_cell_volume 3890.6(8)
_computing_structure_refinement 'SHELXL-97 (Sheldrick, 2008)'
_computing_structure_solution SIR-92
_diffrn_ambient_temperature 295(2)
_diffrn_measured_fraction_theta_full 1.000
_diffrn_measured_fraction_theta_max 1.000
_diffrn_measurement_device_type 'Bruker-APEX-II CCD area detector'
_diffrn_measurement_method hemisphere
_diffrn_radiation_monochromator graphite
_diffrn_radiation_source 'fine-focus sealed tube'
_diffrn_radiation_type MoK\a
_diffrn_radiation_wavelength 0.71073
_diffrn_reflns_av_R_equivalents 0.0457
_diffrn_reflns_av_sigmaI/netI 0.0315
_diffrn_reflns_limit_h_max 22
_diffrn_reflns_limit_h_min -22
_diffrn_reflns_limit_k_max 13
_diffrn_reflns_limit_k_min -13
_diffrn_reflns_limit_l_max 18
_diffrn_reflns_limit_l_min -20
_diffrn_reflns_number 22442
_diffrn_reflns_theta_full 25.00
_diffrn_reflns_theta_max 25.00
_diffrn_reflns_theta_min 2.04
_exptl_absorpt_coefficient_mu 0.065
_exptl_absorpt_correction_T_max 0.9935
_exptl_absorpt_correction_T_min 0.9870
_exptl_absorpt_correction_type multi-scan
_exptl_absorpt_process_details SADABS
_exptl_crystal_colour Colorless
_exptl_crystal_density_diffrn 1.067
_exptl_crystal_density_method 'not measured'
_exptl_crystal_description Prism
_exptl_crystal_F_000 1332
_exptl_crystal_size_max 0.20
_exptl_crystal_size_mid 0.10
_exptl_crystal_size_min 0.10
_platon_squeeze_details
;
The unit cell contains one toluene molecule
which has been treated as a diffuse contribution to the
overall scattering without specific atom positions by SQUEEZE/PLATON.
;
_refine_diff_density_max 0.280
_refine_diff_density_min -0.185
_refine_diff_density_rms 0.036
_refine_ls_extinction_method none
_refine_ls_goodness_of_fit_ref 0.998
_refine_ls_hydrogen_treatment constr
_refine_ls_matrix_type full
_refine_ls_number_parameters 200
_refine_ls_number_reflns 3427
_refine_ls_number_restraints 0
_refine_ls_restrained_S_all 0.998
_refine_ls_R_factor_all 0.0889
_refine_ls_R_factor_gt 0.0617
_refine_ls_shift/su_max 0.000
_refine_ls_shift/su_mean 0.000
_refine_ls_structure_factor_coef Fsqd
_refine_ls_weighting_details 'calc w=1/[\s^2^(Fo^2^)+(0.0554P)^2^+4.7080P] where P=(Fo^2^+2Fc^2^)/3'
_refine_ls_weighting_scheme calc
_refine_ls_wR_factor_gt 0.1480
_refine_ls_wR_factor_ref 0.1593
_reflns_number_gt 2333
_reflns_number_total 3427
_reflns_threshold_expression >2\s(I)
_cod_data_source_file c2dt30816a.txt
_cod_data_source_block lithiumsalt_4
_cod_depositor_comments
;
The following automatic conversions were performed:

'_symmetry_cell_setting' value 'Monoclinic' changed to 'monoclinic'
according to /home/saulius/struct/CIF-dictionaries/cif_core.dic
dictionary named 'cif_core.dic' version 2.4.1 from
2010-06-29.

'_refine_ls_hydrogen_treatment' value 'Constr' changed
to 'constr' according to
/home/saulius/struct/CIF-dictionaries/cif_core.dic dictionary named
'cif_core.dic' version 2.4.1 from 2010-06-29.

Automatic conversion script
Id: cif_fix_values 1891 2012-01-12 08:04:46Z andrius 
;
_cod_original_cell_volume 3890.5(8)
_cod_original_sg_symbol_H-M C2/c
_cod_original_formula_sum 'C35.50 H44 Li2 N10'
_cod_database_code 7019877

loop_
_symmetry_equiv_pos_as_xyz
'x, y, z'
'-x, y, -z+1/2'
'x+1/2, y+1/2, z'
'-x+1/2, y+1/2, -z+1/2'
'-x, -y, -z'
'x, -y, z-1/2'
'-x+1/2, -y+1/2, -z'
'x+1/2, -y+1/2, z-1/2'

loop_
_atom_site_label
_atom_site_type_symbol
_atom_site_fract_x
_atom_site_fract_y
_atom_site_fract_z
_atom_site_U_iso_or_equiv
_atom_site_adp_type
_atom_site_occupancy
_atom_site_symmetry_multiplicity
_atom_site_calc_flag
_atom_site_refinement_flags
C1 C 0.30938(18) 0.3172(3) 0.08601(18) 0.0829(9) Uani 1 1 d .
H1A H 0.3579 0.3341 0.0863 0.124 Uiso 1 1 calc R
H1B H 0.2855 0.3846 0.0994 0.124 Uiso 1 1 calc R
H1C H 0.2897 0.2917 0.0350 0.124 Uiso 1 1 calc R
C2 C 0.30168(15) 0.2252(2) 0.14447(15) 0.0621(7) Uani 1 1 d .
C3 C 0.24222(15) 0.1737(3) 0.16483(18) 0.0765(9) Uani 1 1 d .
H3 H 0.1964 0.1887 0.1435 0.092 Uiso 1 1 calc R
C4 C 0.26408(14) 0.0965(3) 0.22228(17) 0.0683(8) Uani 1 1 d .
C5 C 0.22438(17) 0.0181(3) 0.2677(2) 0.0995(12) Uani 1 1 d .
H5A H 0.2564 -0.0256 0.3034 0.149 Uiso 1 1 calc R
H5B H 0.1965 -0.0325 0.2326 0.149 Uiso 1 1 calc R
H5C H 0.1946 0.0620 0.2965 0.149 Uiso 1 1 calc R
C6 C 0.38369(15) 0.0449(3) 0.29356(16) 0.0693(8) Uani 1 1 d .
H6A H 0.3596 -0.0174 0.3153 0.083 Uiso 1 1 calc R
H6B H 0.3972 0.0990 0.3353 0.083 Uiso 1 1 calc R
C7 C 0.44783(15) -0.0009(2) 0.26709(14) 0.0603(7) Uani 1 1 d .
C8 C 0.46671(16) -0.1129(3) 0.26050(18) 0.0816(10) Uani 1 1 d .
H8 H 0.4400 -0.1767 0.2686 0.098 Uiso 1 1 calc R
C9 C 0.42695(17) 0.1050(3) -0.00203(19) 0.0862(10) Uani 1 1 d .
H9A H 0.4147 0.0785 0.0468 0.129 Uiso 1 1 calc R
H9B H 0.4483 0.0441 -0.0273 0.129 Uiso 1 1 calc R
H9C H 0.3857 0.1299 -0.0348 0.129 Uiso 1 1 calc R
C10 C 0.47691(14) 0.2025(2) 0.01229(15) 0.0593(7) Uani 1 1 d .
C11 C 0.50807(15) 0.2670(3) -0.03996(15) 0.0679(8) Uani 1 1 d .
H11 H 0.5024 0.2580 -0.0939 0.082 Uiso 1 1 calc R
C12 C 0.54870(14) 0.3466(2) 0.00220(15) 0.0578(7) Uani 1 1 d .
C13 C 0.59402(17) 0.4390(3) -0.02275(18) 0.0802(9) Uani 1 1 d .
H13A H 0.6153 0.4802 0.0223 0.120 Uiso 1 1 calc R
H13B H 0.5663 0.4903 -0.0574 0.120 Uiso 1 1 calc R
H13C H 0.6296 0.4059 -0.0492 0.120 Uiso 1 1 calc R
C14 C 0.57938(13) 0.3779(2) 0.14865(14) 0.0620(7) Uani 1 1 d .
H14A H 0.6084 0.4394 0.1338 0.074 Uiso 1 1 calc R
H14B H 0.6100 0.3203 0.1749 0.074 Uiso 1 1 calc R
C15 C 0.53424(13) 0.4236(2) 0.20492(13) 0.0526(6) Uani 1 1 d .
C16 C 0.52181(15) 0.5352(2) 0.22082(15) 0.0675(8) Uani 1 1 d .
H16 H 0.5389 0.5988 0.1975 0.081 Uiso 1 1 calc R
Li1 Li 0.4606(2) 0.2099(4) 0.1866(2) 0.0555(10) Uani 1 1 d .
N1 N 0.35822(11) 0.18146(19) 0.18658(12) 0.0601(6) Uani 1 1 d .
N2 N 0.33428(11) 0.10179(19) 0.23314(12) 0.0600(6) Uani 1 1 d .
N3 N 0.5000 0.0701(2) 0.2500 0.0554(8) Uani 1 2 d S
N4 N 0.49747(11) 0.23843(19) 0.08508(12) 0.0593(6) Uani 1 1 d .
N5 N 0.54128(11) 0.32773(18) 0.07773(11) 0.0547(5) Uani 1 1 d .
N6 N 0.5000 0.3523(2) 0.2500 0.0499(7) Uani 1 2 d S

loop_
_atom_site_aniso_label
_atom_site_aniso_U_11
_atom_site_aniso_U_22
_atom_site_aniso_U_33
_atom_site_aniso_U_23
_atom_site_aniso_U_13
_atom_site_aniso_U_12
C1 0.093(2) 0.078(2) 0.078(2) 0.0143(17) 0.0138(17) 0.0147(18)
C2 0.0648(17) 0.0642(17) 0.0564(16) -0.0001(13) 0.0047(14) 0.0037(14)
C3 0.0574(18) 0.096(2) 0.074(2) 0.0022(18) 0.0019(15) -0.0045(17)
C4 0.0565(17) 0.083(2) 0.0646(17) -0.0054(16) 0.0072(14) -0.0202(15)
C5 0.075(2) 0.126(3) 0.098(3) 0.008(2) 0.0115(18) -0.043(2)
C6 0.0687(18) 0.083(2) 0.0553(16) 0.0195(14) 0.0057(14) -0.0178(16)
C7 0.0734(18) 0.0562(16) 0.0476(15) 0.0124(12) -0.0049(13) -0.0072(14)
C8 0.102(2) 0.0556(17) 0.080(2) 0.0133(16) -0.014(2) -0.0121(15)
C9 0.090(2) 0.086(2) 0.080(2) -0.0255(18) 0.0051(17) -0.0164(19)
C10 0.0625(16) 0.0621(17) 0.0523(15) -0.0098(13) 0.0042(12) 0.0001(13)
C11 0.0806(19) 0.081(2) 0.0426(14) -0.0035(14) 0.0116(14) 0.0024(16)
C12 0.0639(16) 0.0639(17) 0.0481(14) 0.0095(13) 0.0172(12) 0.0068(13)
C13 0.090(2) 0.085(2) 0.0686(19) 0.0207(16) 0.0226(16) -0.0053(17)
C14 0.0577(16) 0.0743(18) 0.0532(15) 0.0010(14) 0.0051(12) -0.0216(14)
C15 0.0561(15) 0.0551(16) 0.0438(13) -0.0001(12) -0.0032(11) -0.0111(12)
C16 0.089(2) 0.0516(16) 0.0581(17) 0.0057(12) -0.0030(14) -0.0153(14)
Li1 0.058(2) 0.064(3) 0.045(2) 0.0059(19) 0.0051(18) -0.012(2)
N1 0.0621(14) 0.0650(14) 0.0529(12) 0.0087(11) 0.0064(11) -0.0106(11)
N2 0.0590(14) 0.0681(14) 0.0525(12) 0.0083(11) 0.0065(10) -0.0160(11)
N3 0.0642(19) 0.0519(18) 0.0496(17) 0.000 0.0060(14) 0.000
N4 0.0635(13) 0.0663(14) 0.0484(12) -0.0009(11) 0.0086(10) -0.0148(11)
N5 0.0574(12) 0.0618(13) 0.0458(12) -0.0002(10) 0.0101(9) -0.0113(11)
N6 0.0535(17) 0.0509(17) 0.0453(15) 0.000 0.0068(13) 0.000

loop_
_atom_type_symbol
_atom_type_description
_atom_type_scat_dispersion_real
_atom_type_scat_dispersion_imag
_atom_type_scat_source
C C 0.0033 0.0016 'International Tables Vol C Tables 4.2.6.8 and 6.1.1.4'
H H 0.0000 0.0000 'International Tables Vol C Tables 4.2.6.8 and 6.1.1.4'
Li Li -0.0003 0.0001 'International Tables Vol C Tables 4.2.6.8 and 6.1.1.4'
N N 0.0061 0.0033 'International Tables Vol C Tables 4.2.6.8 and 6.1.1.4'

loop_
_geom_angle_atom_site_label_1
_geom_angle_atom_site_label_2
_geom_angle_atom_site_label_3
_geom_angle
_geom_angle_site_symmetry_1
_geom_angle_site_symmetry_3
C2 C1 H1A 109.5 . .
C2 C1 H1B 109.5 . .
H1A C1 H1B 109.5 . .
C2 C1 H1C 109.5 . .
H1A C1 H1C 109.5 . .
H1B C1 H1C 109.5 . .
N1 C2 C3 110.0(2) . .
N1 C2 C1 119.7(3) . .
C3 C2 C1 130.3(3) . .
C4 C3 C2 106.7(3) . .
C4 C3 H3 126.7 . .
C2 C3 H3 126.7 . .
N2 C4 C3 106.1(2) . .
N2 C4 C5 122.6(3) . .
C3 C4 C5 131.3(3) . .
C4 C5 H5A 109.5 . .
C4 C5 H5B 109.5 . .
H5A C5 H5B 109.5 . .
C4 C5 H5C 109.5 . .
H5A C5 H5C 109.5 . .
H5B C5 H5C 109.5 . .
N2 C6 C7 115.7(2) . .
N2 C6 H6A 108.3 . .
C7 C6 H6A 108.3 . .
N2 C6 H6B 108.3 . .
C7 C6 H6B 108.3 . .
H6A C6 H6B 107.4 . .
C8 C7 N3 110.5(3) . .
C8 C7 C6 128.1(3) . .
N3 C7 C6 121.3(2) . .
C7 C8 C8 106.85(18) . 2_655
C7 C8 H8 126.6 . .
C8 C8 H8 126.6 2_655 .
C10 C9 H9A 109.5 . .
C10 C9 H9B 109.5 . .
H9A C9 H9B 109.5 . .
C10 C9 H9C 109.5 . .
H9A C9 H9C 109.5 . .
H9B C9 H9C 109.5 . .
N4 C10 C11 110.1(2) . .
N4 C10 C9 120.0(3) . .
C11 C10 C9 129.9(3) . .
C12 C11 C10 107.2(2) . .
C12 C11 H11 126.4 . .
C10 C11 H11 126.4 . .
N5 C12 C11 105.9(2) . .
N5 C12 C13 122.8(3) . .
C11 C12 C13 131.2(2) . .
C12 C13 H13A 109.5 . .
C12 C13 H13B 109.5 . .
H13A C13 H13B 109.5 . .
C12 C13 H13C 109.5 . .
H13A C13 H13C 109.5 . .
H13B C13 H13C 109.5 . .
N5 C14 C15 114.6(2) . .
N5 C14 H14A 108.6 . .
C15 C14 H14A 108.6 . .
N5 C14 H14B 108.6 . .
C15 C14 H14B 108.6 . .
H14A C14 H14B 107.6 . .
C16 C15 N6 110.9(2) . .
C16 C15 C14 127.6(2) . .
N6 C15 C14 121.5(2) . .
C15 C16 C16 106.58(16) . 2_655
C15 C16 H16 126.7 . .
C16 C16 H16 126.7 2_655 .
N1 Li1 N4 119.7(2) . .
N1 Li1 N3 99.27(18) . .
N4 Li1 N3 116.6(2) . .
N1 Li1 N6 115.0(2) . .
N4 Li1 N6 100.29(18) . .
N3 Li1 N6 105.93(19) . .
N1 Li1 Li1 118.9(3) . 2_655
N4 Li1 Li1 121.4(3) . 2_655
N3 Li1 Li1 52.71(12) . 2_655
N6 Li1 Li1 53.22(12) . 2_655
C2 N1 N2 105.5(2) . .
C2 N1 Li1 132.3(2) . .
N2 N1 Li1 122.1(2) . .
C4 N2 N1 111.7(2) . .
C4 N2 C6 128.4(2) . .
N1 N2 C6 119.4(2) . .
C7 N3 C7 105.3(3) 2_655 .
C7 N3 Li1 111.59(16) 2_655 2_655
C7 N3 Li1 126.70(17) . 2_655
C7 N3 Li1 126.70(17) 2_655 .
C7 N3 Li1 111.59(16) . .
Li1 N3 Li1 74.6(2) 2_655 .
C10 N4 N5 105.2(2) . .
C10 N4 Li1 132.4(2) . .
N5 N4 Li1 120.57(19) . .
C12 N5 N4 111.4(2) . .
C12 N5 C14 129.4(2) . .
N4 N5 C14 118.56(19) . .
C15 N6 C15 105.1(3) 2_655 .
C15 N6 Li1 128.02(17) 2_655 .
C15 N6 Li1 111.01(15) . .
C15 N6 Li1 111.01(15) 2_655 2_655
C15 N6 Li1 128.02(17) . 2_655
Li1 N6 Li1 73.6(2) . 2_655

loop_
_geom_bond_atom_site_label_1
_geom_bond_atom_site_label_2
_geom_bond_distance
_geom_bond_site_symmetry_2
C1 C2 1.500(4) .
C1 H1A 0.9600 .
C1 H1B 0.9600 .
C1 H1C 0.9600 .
C2 N1 1.332(3) .
C2 C3 1.388(4) .
C3 C4 1.367(4) .
C3 H3 0.9300 .
C4 N2 1.348(3) .
C4 C5 1.490(4) .
C5 H5A 0.9600 .
C5 H5B 0.9600 .
C5 H5C 0.9600 .
C6 N2 1.476(3) .
C6 C7 1.483(4) .
C6 H6A 0.9700 .
C6 H6B 0.9700 .
C7 C8 1.372(4) .
C7 N3 1.373(3) .
C8 C8 1.387(6) 2_655
C8 H8 0.9300 .
C9 C10 1.495(4) .
C9 H9A 0.9600 .
C9 H9B 0.9600 .
C9 H9C 0.9600 .
C10 N4 1.336(3) .
C10 C11 1.380(4) .
C11 C12 1.365(4) .
C11 H11 0.9300 .
C12 N5 1.352(3) .
C12 C13 1.495(4) .
C13 H13A 0.9600 .
C13 H13B 0.9600 .
C13 H13C 0.9600 .
C14 N5 1.465(3) .
C14 C15 1.495(4) .
C14 H14A 0.9700 .
C14 H14B 0.9700 .
C15 C16 1.364(4) .
C15 N6 1.374(3) .
C16 C16 1.403(6) 2_655
C16 H16 0.9300 .
Li1 N1 2.012(5) .
Li1 N4 2.012(4) .
Li1 N3 2.059(5) .
Li1 N6 2.083(5) .
Li1 Li1 2.495(8) 2_655
N1 N2 1.356(3) .
N3 C7 1.373(3) 2_655
N3 Li1 2.059(5) 2_655
N4 N5 1.364(3) .
N6 C15 1.374(3) 2_655
N6 Li1 2.083(5) 2_655

loop_
_geom_torsion_atom_site_label_1
_geom_torsion_atom_site_label_2
_geom_torsion_atom_site_label_3
_geom_torsion_atom_site_label_4
_geom_torsion
_geom_torsion_site_symmetry_1
_geom_torsion_site_symmetry_4
N1 C2 C3 C4 0.7(3) . .
C1 C2 C3 C4 -178.9(3) . .
C2 C3 C4 N2 -1.4(3) . .
C2 C3 C4 C5 178.7(3) . .
N2 C6 C7 C8 -111.5(3) . .
N2 C6 C7 N3 72.8(3) . .
N3 C7 C8 C8 0.7(4) . 2_655
C6 C7 C8 C8 -175.3(3) . 2_655
N4 C10 C11 C12 -0.7(3) . .
C9 C10 C11 C12 179.3(3) . .
C10 C11 C12 N5 0.3(3) . .
C10 C11 C12 C13 -179.8(3) . .
N5 C14 C15 C16 -107.5(3) . .
N5 C14 C15 N6 74.0(3) . .
N6 C15 C16 C16 0.6(4) . 2_655
C14 C15 C16 C16 -178.1(3) . 2_655
C3 C2 N1 N2 0.4(3) . .
C1 C2 N1 N2 180.0(2) . .
C3 C2 N1 Li1 177.6(3) . .
C1 C2 N1 Li1 -2.7(4) . .
N4 Li1 N1 C2 -37.2(4) . .
N3 Li1 N1 C2 -165.2(2) . .
N6 Li1 N1 C2 82.3(3) . .
Li1 Li1 N1 C2 142.4(2) 2_655 .
N4 Li1 N1 N2 139.7(2) . .
N3 Li1 N1 N2 11.7(3) . .
N6 Li1 N1 N2 -100.8(3) . .
Li1 Li1 N1 N2 -40.7(3) 2_655 .
C3 C4 N2 N1 1.8(3) . .
C5 C4 N2 N1 -178.3(3) . .
C3 C4 N2 C6 173.3(3) . .
C5 C4 N2 C6 -6.8(5) . .
C2 N1 N2 C4 -1.3(3) . .
Li1 N1 N2 C4 -179.0(2) . .
C2 N1 N2 C6 -173.7(2) . .
Li1 N1 N2 C6 8.7(3) . .
C7 C6 N2 C4 140.2(3) . .
C7 C6 N2 N1 -48.9(3) . .
C8 C7 N3 C7 -0.29(15) . 2_655
C6 C7 N3 C7 176.1(3) . 2_655
C8 C7 N3 Li1 -133.1(3) . 2_655
C6 C7 N3 Li1 43.3(3) . 2_655
C8 C7 N3 Li1 140.5(2) . .
C6 C7 N3 Li1 -43.2(3) . .
N1 Li1 N3 C7 134.9(2) . 2_655
N4 Li1 N3 C7 4.8(3) . 2_655
N6 Li1 N3 C7 -105.7(2) . 2_655
Li1 Li1 N3 C7 -105.7(2) 2_655 2_655
N1 Li1 N3 C7 4.5(2) . .
N4 Li1 N3 C7 -125.6(2) . .
N6 Li1 N3 C7 123.9(2) . .
Li1 Li1 N3 C7 123.9(2) 2_655 .
N1 Li1 N3 Li1 -119.4(3) . 2_655
N4 Li1 N3 Li1 110.5(3) . 2_655
N6 Li1 N3 Li1 0.0 . 2_655
C11 C10 N4 N5 0.9(3) . .
C9 C10 N4 N5 -179.1(2) . .
C11 C10 N4 Li1 165.3(3) . .
C9 C10 N4 Li1 -14.7(4) . .
N1 Li1 N4 C10 -30.4(4) . .
N3 Li1 N4 C10 89.1(3) . .
N6 Li1 N4 C10 -157.1(2) . .
Li1 Li1 N4 C10 149.9(2) 2_655 .
N1 Li1 N4 N5 132.1(2) . .
N3 Li1 N4 N5 -108.4(3) . .
N6 Li1 N4 N5 5.4(3) . .
Li1 Li1 N4 N5 -47.6(3) 2_655 .
C11 C12 N5 N4 0.3(3) . .
C13 C12 N5 N4 -179.7(2) . .
C11 C12 N5 C14 171.4(3) . .
C13 C12 N5 C14 -8.6(4) . .
C10 N4 N5 C12 -0.7(3) . .
Li1 N4 N5 C12 -167.4(2) . .
C10 N4 N5 C14 -172.9(2) . .
Li1 N4 N5 C14 20.4(3) . .
C15 C14 N5 C12 130.5(3) . .
C15 C14 N5 N4 -58.9(3) . .
C16 C15 N6 C15 -0.22(14) . 2_655
C14 C15 N6 C15 178.5(3) . 2_655
C16 C15 N6 Li1 141.7(2) . .
C14 C15 N6 Li1 -39.6(3) . .
C16 C15 N6 Li1 -133.2(2) . 2_655
C14 C15 N6 Li1 45.5(3) . 2_655
N1 Li1 N6 C15 4.4(3) . 2_655
N4 Li1 N6 C15 134.2(2) . 2_655
N3 Li1 N6 C15 -104.1(2) . 2_655
Li1 Li1 N6 C15 -104.1(2) 2_655 2_655
N1 Li1 N6 C15 -126.4(2) . .
N4 Li1 N6 C15 3.4(2) . .
N3 Li1 N6 C15 125.07(19) . .
Li1 Li1 N6 C15 125.07(19) 2_655 .
N1 Li1 N6 Li1 108.5(3) . 2_655
N4 Li1 N6 Li1 -121.7(3) . 2_655
N3 Li1 N6 Li1 0.0 . 2_655

loop_
_platon_squeeze_void_nr
_platon_squeeze_void_average_x
_platon_squeeze_void_average_y
_platon_squeeze_void_average_z
_platon_squeeze_void_volume
_platon_squeeze_void_count_electrons
_platon_squeeze_void_content
1 0.250 -0.250 0.000 212 54 ' '
2 0.750 0.250 0.000 212 54 ' '
3 0.750 -0.250 0.500 212 54 ' '
4 0.250 0.250 0.500 212 54 ' '
